data_4505068
loop_
_publ_author_name
'Biradha, Kumar'
'Mahata, Goutam'

_publ_section_title
;
 A 3D-Honeycomb Network with Unique Encapsulation of Dimers of 1D-Chains
;
_journal_issue 1
_journal_name_full 'Crystal Growth &amp; Design'
_journal_page_first 49
_journal_paper_doi 10.1021/cg0499257
_journal_volume 5
_journal_year 2005
_chemical_formula_sum 'C24 H24 N2 O6 S2'
_chemical_formula_weight 500.57
_chemical_name_systematic
; 
 ? 
;
_space_group_IT_number 61
_symmetry_cell_setting orthorhombic
_symmetry_space_group_name_Hall '-P 2ac 2ab'
_symmetry_space_group_name_H-M 'P b c a'
_atom_sites_solution_hydrogens geom
_atom_sites_solution_primary direct
_atom_sites_solution_secondary difmap
_audit_creation_method SHELXL-97
_cell_angle_alpha 90.00
_cell_angle_beta 90.00
_cell_angle_gamma 90.00
_cell_formula_units_Z 8
_cell_length_a 9.5210(19)
_cell_length_b 19.944(4)
_cell_length_c 26.149(5)
_cell_measurement_reflns_used 25
_cell_measurement_temperature 293(2)
_cell_measurement_theta_max 15
_cell_measurement_theta_min 10
_cell_volume 4965.4(17)
_computing_cell_refinement Cad4
_computing_data_collection Cad4
_computing_data_reduction MACH3
_computing_structure_refinement 'SHELXL-97 (Sheldrick, 1997)'
_computing_structure_solution 'SHELXS-97 (Sheldrick, 1990)'
_diffrn_ambient_temperature 293(2)
_diffrn_measured_fraction_theta_full 0.942
_diffrn_measured_fraction_theta_max 0.942
_diffrn_measurement_device_type Cad4-mach3
_diffrn_measurement_method /w-scans
_diffrn_radiation_monochromator graphite
_diffrn_radiation_source 'fine-focus sealed tube'
_diffrn_radiation_type MoK\a
_diffrn_radiation_wavelength 0.71073
_diffrn_reflns_av_R_equivalents 0.0000
_diffrn_reflns_av_sigmaI/netI 0.0585
_diffrn_reflns_limit_h_max 11
_diffrn_reflns_limit_h_min 0
_diffrn_reflns_limit_k_max 23
_diffrn_reflns_limit_k_min 0
_diffrn_reflns_limit_l_max 30
_diffrn_reflns_limit_l_min 0
_diffrn_reflns_number 4113
_diffrn_reflns_theta_full 24.97
_diffrn_reflns_theta_max 24.97
_diffrn_reflns_theta_min 1.56
_diffrn_standards_decay_% 0
_diffrn_standards_interval_time 60
_diffrn_standards_number 3
_exptl_absorpt_coefficient_mu 0.256
_exptl_absorpt_correction_type none
_exptl_crystal_colour white
_exptl_crystal_density_diffrn 1.339
_exptl_crystal_density_meas ?
_exptl_crystal_density_method 'not measured'
_exptl_crystal_description Flakes
_exptl_crystal_F_000 2096
_exptl_crystal_size_max 0.5
_exptl_crystal_size_mid 0.5
_exptl_crystal_size_min 0.3
_refine_diff_density_max 0.399
_refine_diff_density_min -0.277
_refine_diff_density_rms 0.067
_refine_ls_extinction_coef 0.0009(2)
_refine_ls_extinction_expression Fc^*^=kFc[1+0.001xFc^2^\l^3^/sin(2\q)]^-1/4^
_refine_ls_extinction_method SHELXL
_refine_ls_goodness_of_fit_ref 1.017
_refine_ls_hydrogen_treatment mixed
_refine_ls_matrix_type full
_refine_ls_number_parameters 284
_refine_ls_number_reflns 4113
_refine_ls_number_restraints 0
_refine_ls_restrained_S_all 1.017
_refine_ls_R_factor_all 0.1326
_refine_ls_R_factor_gt 0.0687
_refine_ls_shift/su_max 0.000
_refine_ls_shift/su_mean 0.000
_refine_ls_structure_factor_coef Fsqd
_refine_ls_weighting_details 'calc w=1/[\s^2^(Fo^2^)+(0.1045P)^2^+3.8207P] where P=(Fo^2^+2Fc^2^)/3'
_refine_ls_weighting_scheme calc
_refine_ls_wR_factor_gt 0.1715
_refine_ls_wR_factor_ref 0.2195
_reflns_number_gt 2193
_reflns_number_total 4113
_reflns_threshold_expression >2sigma(I)
_cod_data_source_file cg0499257si20040223_061637.cif
_cod_data_source_block 2
_cod_depositor_comments
;
The following automatic conversions were performed:

'_symmetry_cell_setting' value 'Orthorhombic' changed to
'orthorhombic' according to
/home/saulius/struct/CIF-dictionaries/cif_core.dic dictionary named
'cif_core.dic' version 2.4.1 from 2010-06-29.

Automatic conversion script
Id: cif_fix_values 1715 2011-07-08 13:25:40Z adriana 

The following automatic conversions were performed:

'_exptl_crystal_density_meas' value 'none' was changed to '?' - the
value is perceived as not measured.

Automatic conversion script
Id: cif_fix_values 3008 2015-01-20 13:52:24Z robertas 
;
_cod_original_sg_symbol_H-M Pbca
_cod_database_code 4505068

loop_
_symmetry_equiv_pos_as_xyz
'x, y, z'
'-x+1/2, -y, z+1/2'
'-x, y+1/2, -z+1/2'
'x+1/2, -y+1/2, -z'
'-x, -y, -z'
'x-1/2, y, -z-1/2'
'x, -y-1/2, z-1/2'
'-x-1/2, y-1/2, z'

loop_
_atom_site_label
_atom_site_type_symbol
_atom_site_fract_x
_atom_site_fract_y
_atom_site_fract_z
_atom_site_U_iso_or_equiv
_atom_site_adp_type
_atom_site_occupancy
_atom_site_symmetry_multiplicity
_atom_site_calc_flag
_atom_site_refinement_flags
S1 S 0.11412(11) 0.77590(5) 0.66656(5) 0.0444(4) Uani 1 1 d .
O10A O -0.0234(3) 0.80514(15) 0.67469(14) 0.0575(9) Uani 1 1 d .
O11A O 0.2244(3) 0.81587(15) 0.68905(14) 0.0548(9) Uani 1 1 d .
O12A O 0.1197(3) 0.70563(15) 0.68199(15) 0.0597(9) Uani 1 1 d .
S2 S 0.11850(11) 0.55986(5) 0.33718(5) 0.0467(4) Uani 1 1 d .
O10B O -0.0191(3) 0.58950(15) 0.34040(16) 0.0679(11) Uani 1 1 d .
O11B O 0.2176(3) 0.60174(14) 0.30945(13) 0.0527(8) Uani 1 1 d .
O12B O 0.1149(3) 0.49134(15) 0.31773(15) 0.0609(9) Uani 1 1 d .
N11 N 0.3173(4) 0.24163(18) 0.30552(14) 0.0514(10) Uani 1 1 d .
H11N H 0.2720 0.2043 0.3058 0.062 Uiso 1 1 calc R
N12 N 0.6833(4) 0.54427(18) 0.30586(15) 0.0542(10) Uani 1 1 d .
H12 H 0.7287 0.5815 0.3062 0.065 Uiso 1 1 calc R
C10 C 0.4591(5) 0.2406(2) 0.30387(18) 0.0479(11) Uani 1 1 d .
H10 H 0.5069 0.2000 0.3027 0.057 Uiso 1 1 calc R
C11 C 0.5311(4) 0.29922(19) 0.30386(18) 0.0436(11) Uani 1 1 d .
H11 H 0.6287 0.2983 0.3028 0.052 Uiso 1 1 calc R
C12 C 0.4628(4) 0.36037(19) 0.30544(16) 0.0388(9) Uani 1 1 d .
C13 C 0.3148(4) 0.3592(2) 0.30772(16) 0.0420(10) Uani 1 1 d .
H13 H 0.2646 0.3992 0.3099 0.050 Uiso 1 1 calc R
C14 C 0.2456(5) 0.2994(2) 0.30678(17) 0.0477(11) Uani 1 1 d .
H14 H 0.1479 0.2987 0.3070 0.057 Uiso 1 1 calc R
C15 C 0.5403(4) 0.42538(19) 0.30576(16) 0.0375(9) Uani 1 1 d .
C16 C 0.4693(5) 0.4862(2) 0.30157(19) 0.0498(12) Uani 1 1 d .
H16 H 0.3720 0.4865 0.2985 0.060 Uiso 1 1 calc R
C17 C 0.5428(5) 0.5460(2) 0.3019(2) 0.0552(13) Uani 1 1 d .
H17 H 0.4957 0.5868 0.2995 0.066 Uiso 1 1 calc R
C18 C 0.6855(4) 0.4271(2) 0.30922(16) 0.0417(10) Uani 1 1 d .
H18 H 0.7360 0.3873 0.3116 0.050 Uiso 1 1 calc R
C19 C 0.7551(5) 0.4874(2) 0.30918(19) 0.0530(12) Uani 1 1 d .
H19 H 0.8526 0.4885 0.3115 0.064 Uiso 1 1 calc R
C10A C 0.1440(6) 0.7765(3) 0.60100(16) 0.0795(17) Uani 1 1 d G
C11A C 0.0725(8) 0.7311(4) 0.5702(3) 0.219(8) Uani 1 1 d G
H11A H 0.0123 0.6998 0.5848 0.263 Uiso 1 1 calc R
C12A C 0.0911(11) 0.7326(6) 0.5174(3) 0.284(11) Uani 1 1 d G
H12A H 0.0433 0.7022 0.4968 0.341 Uiso 1 1 calc R
C13A C 0.1811(12) 0.7793(6) 0.49558(16) 0.191(7) Uani 1 1 d G
C14A C 0.2526(10) 0.8247(4) 0.5264(3) 0.227(8) Uani 1 1 d G
H14A H 0.3129 0.8560 0.5118 0.272 Uiso 1 1 calc R
C15A C 0.2340(7) 0.8233(3) 0.5791(2) 0.145(4) Uani 1 1 d G
H15A H 0.2819 0.8536 0.5998 0.174 Uiso 1 1 calc R
C16A C 0.1821(19) 0.7818(12) 0.4363(4) 0.303(12) Uani 1 1 d .
H16A H 0.1256 0.7459 0.4231 0.455 Uiso 1 1 calc R
H16B H 0.2768 0.7771 0.4242 0.455 Uiso 1 1 calc R
H16C H 0.1446 0.8239 0.4250 0.455 Uiso 1 1 calc R
C10B C 0.1863(5) 0.5537(3) 0.39963(16) 0.0734(16) Uani 1 1 d G
C11B C 0.1242(7) 0.5100(4) 0.4343(3) 0.198(6) Uani 1 1 d G
H11B H 0.0490 0.4833 0.4242 0.237 Uiso 1 1 calc R
C12B C 0.1743(11) 0.5062(5) 0.4842(2) 0.259(9) Uani 1 1 d G
H12B H 0.1328 0.4770 0.5074 0.311 Uiso 1 1 calc R
C13B C 0.2867(11) 0.5461(5) 0.49931(18) 0.176(5) Uani 1 1 d G
C14B C 0.3488(8) 0.5898(4) 0.4646(3) 0.172(5) Uani 1 1 d G
H14B H 0.4239 0.6164 0.4747 0.206 Uiso 1 1 calc R
C15B C 0.2986(6) 0.5935(3) 0.4148(2) 0.126(3) Uani 1 1 d G
H15B H 0.3402 0.6227 0.3915 0.151 Uiso 1 1 calc R
C16B C 0.335(2) 0.5450(12) 0.5557(4) 0.308(11) Uani 1 1 d .
H16D H 0.4130 0.5751 0.5600 0.462 Uiso 1 1 calc R
H16E H 0.3636 0.5004 0.5648 0.462 Uiso 1 1 calc R
H16F H 0.2591 0.5588 0.5774 0.462 Uiso 1 1 calc R

loop_
_atom_site_aniso_label
_atom_site_aniso_U_11
_atom_site_aniso_U_22
_atom_site_aniso_U_33
_atom_site_aniso_U_23
_atom_site_aniso_U_13
_atom_site_aniso_U_12
S1 0.0369(6) 0.0276(5) 0.0687(8) 0.0000(5) 0.0020(5) 0.0020(4)
O10A 0.0331(16) 0.0353(16) 0.104(3) 0.0048(17) 0.0092(17) 0.0039(13)
O11A 0.0377(16) 0.0371(17) 0.089(2) -0.0002(16) -0.0034(16) -0.0054(13)
O12A 0.0533(19) 0.0230(14) 0.103(3) 0.0028(16) -0.0054(19) 0.0022(13)
S2 0.0364(6) 0.0267(5) 0.0769(8) -0.0007(5) -0.0009(5) 0.0018(4)
O10B 0.0419(18) 0.0326(16) 0.129(3) -0.0044(18) 0.0012(19) 0.0047(14)
O11B 0.0492(18) 0.0280(15) 0.081(2) 0.0045(15) 0.0026(16) -0.0029(13)
O12B 0.0515(19) 0.0317(16) 0.099(3) -0.0014(17) -0.0060(18) 0.0022(14)
N11 0.055(2) 0.036(2) 0.063(3) 0.0014(18) -0.005(2) -0.0148(18)
N12 0.061(3) 0.0323(19) 0.069(3) -0.0024(18) 0.006(2) -0.0179(19)
C10 0.056(3) 0.026(2) 0.061(3) -0.003(2) -0.005(2) 0.0071(19)
C11 0.038(2) 0.023(2) 0.069(3) 0.004(2) 0.001(2) 0.0004(17)
C12 0.040(2) 0.026(2) 0.050(2) 0.0055(18) 0.0033(19) 0.0014(17)
C13 0.039(2) 0.032(2) 0.054(3) -0.0028(19) 0.001(2) -0.0028(18)
C14 0.037(2) 0.045(3) 0.060(3) 0.001(2) -0.005(2) -0.006(2)
C15 0.036(2) 0.026(2) 0.050(2) 0.0037(18) 0.0048(19) -0.0048(17)
C16 0.040(2) 0.028(2) 0.081(3) -0.001(2) 0.003(2) -0.0001(18)
C17 0.060(3) 0.029(2) 0.077(4) -0.007(2) 0.009(3) -0.002(2)
C18 0.040(2) 0.028(2) 0.057(3) 0.0036(19) 0.000(2) -0.0062(18)
C19 0.043(2) 0.041(3) 0.075(3) 0.004(2) 0.002(2) -0.011(2)
C10A 0.077(4) 0.088(4) 0.073(4) -0.010(3) 0.007(3) -0.007(3)
C11A 0.198(12) 0.35(2) 0.109(8) -0.069(10) 0.020(8) -0.151(13)
C12A 0.240(18) 0.51(3) 0.106(10) -0.108(15) -0.008(11) -0.107(19)
C13A 0.212(15) 0.288(19) 0.074(6) -0.007(8) 0.016(8) 0.061(14)
C14A 0.36(2) 0.195(13) 0.126(9) 0.035(9) 0.121(13) -0.003(14)
C15A 0.217(11) 0.125(7) 0.093(6) 0.009(5) 0.037(7) -0.017(7)
C16A 0.254(18) 0.58(3) 0.078(6) -0.010(12) 0.007(9) 0.11(2)
C10B 0.069(4) 0.081(4) 0.071(4) 0.003(3) 0.005(3) -0.007(3)
C11B 0.249(15) 0.200(13) 0.145(9) 0.079(9) -0.044(10) -0.091(11)
C12B 0.275(19) 0.37(2) 0.128(10) 0.123(13) -0.034(12) -0.031(19)
C13B 0.203(13) 0.238(14) 0.087(7) 0.028(8) -0.028(8) 0.017(11)
C14B 0.187(11) 0.227(13) 0.100(7) 0.006(8) -0.054(7) -0.033(10)
C15B 0.131(7) 0.152(8) 0.096(6) 0.012(5) -0.026(5) -0.025(6)
C16B 0.35(2) 0.50(3) 0.074(7) 0.004(11) -0.062(11) 0.04(2)

loop_
_atom_type_symbol
_atom_type_description
_atom_type_scat_dispersion_real
_atom_type_scat_dispersion_imag
_atom_type_scat_source
C C 0.0033 0.0016 'International Tables Vol C Tables 4.2.6.8 and 6.1.1.4'
H H 0.0000 0.0000 'International Tables Vol C Tables 4.2.6.8 and 6.1.1.4'
N N 0.0061 0.0033 'International Tables Vol C Tables 4.2.6.8 and 6.1.1.4'
O O 0.0106 0.0060 'International Tables Vol C Tables 4.2.6.8 and 6.1.1.4'
S S 0.1246 0.1234 'International Tables Vol C Tables 4.2.6.8 and 6.1.1.4'

loop_
_geom_angle_atom_site_label_1
_geom_angle_atom_site_label_2
_geom_angle_atom_site_label_3
_geom_angle
O11A S1 O10A 112.05(19)
O11A S1 O12A 113.03(19)
O10A S1 O12A 112.26(19)
O11A S1 C10A 106.2(2)
O10A S1 C10A 106.9(3)
O12A S1 C10A 105.8(2)
O10B S2 O11B 112.58(19)
O10B S2 O12B 112.6(2)
O11B S2 O12B 112.3(2)
O10B S2 C10B 108.0(3)
O11B S2 C10B 105.4(2)
O12B S2 C10B 105.4(2)
C14 N11 C10 121.5(4)
C19 N12 C17 122.8(4)
N11 C10 C11 119.5(4)
C10 C11 C12 121.5(4)
C11 C12 C13 117.2(4)
C11 C12 C15 122.3(4)
C13 C12 C15 120.5(4)
C14 C13 C12 119.7(4)
N11 C14 C13 120.4(4)
C18 C15 C16 117.9(4)
C18 C15 C12 121.0(4)
C16 C15 C12 121.0(4)
C17 C16 C15 120.3(4)
N12 C17 C16 118.8(4)
C19 C18 C15 120.2(4)
N12 C19 C18 120.0(4)
C11A C10A C15A 120.0
C11A C10A S1 119.2(4)
C15A C10A S1 120.7(4)
C12A C11A C10A 120.0
C11A C12A C13A 120.0
C12A C13A C14A 120.0
C12A C13A C16A 115.9(11)
C14A C13A C16A 123.8(11)
C15A C14A C13A 120.0
C14A C15A C10A 120.0
C11B C10B C15B 120.0
C11B C10B S2 119.6(3)
C15B C10B S2 120.4(3)
C10B C11B C12B 120.0
C11B C12B C13B 120.0
C14B C13B C12B 120.0
C14B C13B C16B 120.3(11)
C12B C13B C16B 119.6(10)
C15B C14B C13B 120.0
C14B C15B C10B 120.0

loop_
_geom_bond_atom_site_label_1
_geom_bond_atom_site_label_2
_geom_bond_distance
S1 O11A 1.444(3)
S1 O10A 1.449(3)
S1 O12A 1.459(3)
S1 C10A 1.738(4)
S2 O10B 1.440(3)
S2 O11B 1.454(3)
S2 O12B 1.459(3)
S2 C10B 1.761(4)
N11 C14 1.340(6)
N11 C10 1.351(6)
N12 C19 1.327(6)
N12 C17 1.342(6)
C10 C11 1.355(6)
C11 C12 1.383(5)
C12 C13 1.411(6)
C12 C15 1.492(5)
C13 C14 1.363(6)
C15 C18 1.386(6)
C15 C16 1.392(6)
C16 C17 1.384(6)
C18 C19 1.374(6)
C10A C11A 1.3900
C10A C15A 1.3900
C11A C12A 1.3900
C12A C13A 1.3900
C13A C14A 1.3900
C13A C16A 1.550(11)
C14A C15A 1.3900
C10B C11B 1.3900
C10B C15B 1.3900
C11B C12B 1.3900
C12B C13B 1.3900
C13B C14B 1.3900
C13B C16B 1.545(11)
C14B C15B 1.3900

loop_
_cod_related_entry_id
_cod_related_entry_database
_cod_related_entry_code
1 ChemSpider 30661486
